data_4060659
loop_
_publ_author_name
'Milione, Stefano'
'Grisi, Fabia'
'Centore, Roberto'
'Tuzi, Angela'

_publ_section_title
;
 Neutral and Cationic Heteroscorpionate Aluminum Complexes:
 Synthesis, Structure, and Ring-Opening Polymerization of \e-Caprolactone
;
_journal_coden_ASTM ORGND7
_journal_issue 1
_journal_name_full Organometallics
_journal_page_first 266
_journal_page_last 274
_journal_paper_doi 10.1021/om050902e
_journal_volume 25
_journal_year 2006
_chemical_formula_moiety 'C27 H41 Al N4 O, (C3.5 H4)'
_chemical_formula_sum 'C30.5 H45 Al N4 O'
_chemical_formula_weight 510.69
_space_group_IT_number 2
_symmetry_cell_setting triclinic
_symmetry_space_group_name_Hall '-P 1'
_symmetry_space_group_name_H-M 'P -1'
_cell_angle_alpha 70.75(4)
_cell_angle_beta 81.86(5)
_cell_angle_gamma 87.92(4)
_cell_formula_units_Z 2
_cell_length_a 9.587(7)
_cell_length_b 11.231(6)
_cell_length_c 15.060(10)
_cell_measurement_temperature 173(2)
_cell_volume 1515.4(17)
_diffrn_ambient_temperature 173(2)
_exptl_crystal_density_diffrn 1.119
_cod_depositor_comments
;
 Updated bibliographic information.

 Antanas Vaitkus,
 2019-10-02
;
_cod_original_formula_sum 'C30.50 H45 Al N4 O'
_cod_database_code 4060659

loop_
_symmetry_equiv_pos_as_xyz
'x, y, z'
'-x, -y, -z'

loop_
_atom_site_label
_atom_site_type_symbol
_atom_site_fract_x
_atom_site_fract_y
_atom_site_fract_z
_atom_site_U_iso_or_equiv
_atom_site_adp_type
_atom_site_occupancy
_atom_site_symmetry_multiplicity
_atom_site_calc_flag
_atom_site_refinement_flags
_atom_site_disorder_assembly
_atom_site_disorder_group
Al1 Al 0.89378(14) 0.86553(13) 0.88317(10) 0.0263(4) Uani 1 1 d . . .
O1 O 0.9052(3) 0.8209(3) 0.7816(2) 0.0292(8) Uani 1 1 d . . .
N1 N 0.5952(4) 0.8909(3) 0.8457(3) 0.0233(8) Uani 1 1 d . . .
N2 N 0.6871(4) 0.8666(3) 0.9119(2) 0.0236(9) Uani 1 1 d . . .
N3 N 0.7108(4) 1.0637(3) 0.7198(3) 0.0241(8) Uani 1 1 d . . .
N4 N 0.6387(4) 1.1442(4) 0.7623(3) 0.0303(10) Uani 1 1 d . . .
C1 C 0.8386(5) 0.7928(4) 0.7187(3) 0.0254(10) Uani 1 1 d . . .
C2 C 0.7088(5) 0.8510(4) 0.6964(3) 0.0230(10) Uani 1 1 d . . .
C3 C 0.6432(5) 0.8311(4) 0.6250(3) 0.0251(10) Uani 1 1 d . . .
H3 H 0.5574 0.8693 0.6119 0.025 Uiso 1 1 calc R . .
C4 C 0.7037(4) 0.7552(4) 0.5732(3) 0.0241(10) Uani 1 1 d . A .
C5 C 0.8288(5) 0.6947(4) 0.5998(3) 0.0267(10) Uani 1 1 d . . .
H5 H 0.8686 0.6409 0.5678 0.027 Uiso 1 1 calc R . .
C6 C 0.8975(5) 0.7098(4) 0.6707(3) 0.0236(10) Uani 1 1 d . . .
C7 C 1.0371(5) 0.6412(5) 0.6956(3) 0.0302(11) Uani 1 1 d . . .
C8 C 1.1564(5) 0.7366(5) 0.6781(4) 0.0382(13) Uani 1 1 d . . .
H8A H 1.1685 0.7889 0.6130 0.038 Uiso 1 1 d R . .
H8B H 1.2420 0.6932 0.6930 0.038 Uiso 1 1 d R . .
H8C H 1.1327 0.7878 0.7175 0.038 Uiso 1 1 d R . .
C9 C 1.0829(6) 0.5567(5) 0.6365(4) 0.0396(13) Uani 1 1 d . . .
H9A H 1.0127 0.4929 0.6479 0.040 Uiso 1 1 d R . .
H9B H 1.1702 0.5179 0.6529 0.040 Uiso 1 1 d R . .
H9C H 1.0949 0.6071 0.5709 0.040 Uiso 1 1 d R . .
C10 C 1.0157(6) 0.5555(5) 0.8003(4) 0.0383(13) Uani 1 1 d . . .
H10A H 0.9965 0.6064 0.8403 0.038 Uiso 1 1 d R . .
H10B H 1.0999 0.5090 0.8140 0.038 Uiso 1 1 d R . .
H10C H 0.9386 0.4981 0.8116 0.038 Uiso 1 1 d R . .
C11 C 0.6360(5) 0.7402(5) 0.4911(4) 0.0307(11) Uani 1 1 d . . .
C15 C 0.6373(5) 0.9428(4) 0.7426(3) 0.0227(10) Uani 1 1 d . . .
H15 H 0.5488 0.9643 0.7158 0.023 Uiso 1 1 calc R . .
C16 C 0.6058(5) 0.8401(4) 0.9975(3) 0.0260(10) Uani 1 1 d . . .
C17 C 0.4644(5) 0.8478(4) 0.9854(3) 0.0294(11) Uani 1 1 d . . .
H17 H 0.3877 0.8332 1.0331 0.029 Uiso 1 1 calc R . .
C18 C 0.4594(5) 0.8811(4) 0.8900(4) 0.0272(11) Uani 1 1 d . . .
C19 C 0.3354(5) 0.9048(6) 0.8373(4) 0.0398(13) Uani 1 1 d . . .
H19A H 0.3406 0.9882 0.7923 0.040 Uiso 1 1 d R . .
H19B H 0.2512 0.8954 0.8815 0.040 Uiso 1 1 d R . .
H19C H 0.3344 0.8447 0.8050 0.040 Uiso 1 1 d R . .
C20 C 0.6674(6) 0.8114(5) 1.0867(4) 0.0400(13) Uani 1 1 d . . .
H20A H 0.6973 0.7256 1.1058 0.040 Uiso 1 1 d R . .
H20B H 0.5976 0.8232 1.1349 0.040 Uiso 1 1 d R . .
H20C H 0.7465 0.8659 1.0775 0.040 Uiso 1 1 d R . .
C21 C 0.7072(5) 1.2541(5) 0.7196(3) 0.0310(11) Uani 1 1 d . . .
C22 C 0.8162(5) 1.2461(4) 0.6500(3) 0.0333(12) Uani 1 1 d . . .
H22 H 0.8768 1.3111 0.6113 0.033 Uiso 1 1 calc R . .
C23 C 0.8171(5) 1.1248(5) 0.6497(3) 0.0323(11) Uani 1 1 d . . .
C24 C 0.9128(5) 1.0648(5) 0.5888(4) 0.0365(12) Uani 1 1 d . . .
H24A H 0.9732 1.0059 0.6265 0.036 Uiso 1 1 d R . .
H24B H 0.9686 1.1299 0.5406 0.036 Uiso 1 1 d R . .
H24C H 0.8580 1.0222 0.5600 0.036 Uiso 1 1 d R . .
C25 C 0.6656(7) 1.3674(5) 0.7506(4) 0.0471(15) Uani 1 1 d . . .
H25A H 0.6615 1.3435 0.8179 0.047 Uiso 1 1 d R . .
H25B H 0.5749 1.3955 0.7331 0.047 Uiso 1 1 d R . .
H25C H 0.7334 1.4342 0.7206 0.047 Uiso 1 1 d R . .
C26 C 0.9715(5) 0.7297(5) 0.9838(3) 0.0356(12) Uani 1 1 d . . .
H26A H 1.0622 0.7072 0.9591 0.036 Uiso 1 1 d R . .
H26B H 0.9096 0.6578 1.0048 0.036 Uiso 1 1 d R . .
H26C H 0.9802 0.7579 1.0360 0.036 Uiso 1 1 d R . .
C27 C 0.9680(5) 1.0355(5) 0.8590(4) 0.0340(12) Uani 1 1 d . . .
H27A H 0.9942 1.0412 0.9163 0.034 Uiso 1 1 d R . .
H27B H 0.8972 1.0963 0.8378 0.034 Uiso 1 1 d R . .
H27C H 1.0488 1.0518 0.8114 0.034 Uiso 1 1 d R . .
C12A C 0.7072(12) 0.6454(12) 0.4526(9) 0.044(3) Uani 0.50 1 d P A 1
H12A H 0.6634 0.6449 0.3995 0.044 Uiso 0.50 1 d PR A 1
H12B H 0.6995 0.5631 0.4992 0.044 Uiso 0.50 1 d PR A 1
H12C H 0.8045 0.6685 0.4321 0.044 Uiso 0.50 1 d PR A 1
C13A C 0.6434(16) 0.8685(12) 0.4136(9) 0.061(4) Uani 0.50 1 d P A 1
H13A H 0.6162 0.8586 0.3579 0.061 Uiso 0.50 1 d PR A 1
H13B H 0.7372 0.9023 0.3998 0.061 Uiso 0.50 1 d PR A 1
H13C H 0.5802 0.9248 0.4342 0.061 Uiso 0.50 1 d PR A 1
C14A C 0.4821(11) 0.7038(14) 0.5281(10) 0.055(4) Uani 0.50 1 d P A 1
H14A H 0.4321 0.7636 0.5529 0.055 Uiso 0.50 1 d PR A 1
H14B H 0.4820 0.6241 0.5774 0.055 Uiso 0.50 1 d PR A 1
H14C H 0.4371 0.6949 0.4779 0.055 Uiso 0.50 1 d PR A 1
C12B C 0.7425(12) 0.7810(15) 0.3979(8) 0.057(4) Uani 0.50 1 d P A 2
H12D H 0.6942 0.8019 0.3436 0.057 Uiso 0.50 1 d PR A 2
H12E H 0.8056 0.7133 0.3979 0.057 Uiso 0.50 1 d PR A 2
H12F H 0.7948 0.8531 0.3959 0.057 Uiso 0.50 1 d PR A 2
C13B C 0.5096(12) 0.8190(13) 0.4666(9) 0.046(3) Uani 0.50 1 d P A 2
H13D H 0.4398 0.8068 0.5209 0.046 Uiso 0.50 1 d PR A 2
H13E H 0.4705 0.7966 0.4193 0.046 Uiso 0.50 1 d PR A 2
H13F H 0.5392 0.9055 0.4416 0.046 Uiso 0.50 1 d PR A 2
C14B C 0.5928(17) 0.6009(11) 0.5136(10) 0.066(4) Uani 0.50 1 d P A 2
H14D H 0.4962 0.5884 0.5419 0.066 Uiso 0.50 1 d PR A 2
H14E H 0.6510 0.5477 0.5568 0.066 Uiso 0.50 1 d PR A 2
H14F H 0.6044 0.5803 0.4564 0.066 Uiso 0.50 1 d PR A 2
C28 C 0.430(2) 0.5791(17) 0.8449(13) 0.088(6) Uani 0.50 1 d PDU B -3
H28A H 0.4817 0.6530 0.8046 0.088 Uiso 0.50 1 d PR B -3
H28B H 0.3326 0.5994 0.8556 0.088 Uiso 0.50 1 d PR B -3
H28C H 0.4390 0.5155 0.8152 0.088 Uiso 0.50 1 d PR B -3
C29 C 0.4760(11) 0.5287(9) 0.9398(9) 0.039(2) Uani 0.50 1 d PDU B -3
C30 C 0.3802(18) 0.4865(18) 1.0224(9) 0.048(4) Uani 0.50 1 d PDU B -3
H30 H 0.2843 0.4917 1.0177 0.048 Uiso 0.50 1 calc PR B -3
C31 C 0.4225(16) 0.4375(12) 1.1107(10) 0.061(3) Uani 0.50 1 d PDU B -3
H31 H 0.3570 0.4070 1.1649 0.061 Uiso 0.50 1 calc PR B -3
C32 C 0.5645(17) 0.4348(16) 1.1164(12) 0.065(4) Uani 0.50 1 d PDU B -3
H32 H 0.5959 0.4034 1.1754 0.065 Uiso 0.50 1 calc PR B -3
C33 C 0.6597(13) 0.4778(11) 1.0361(10) 0.055(3) Uani 0.50 1 d PDU B -3
H33 H 0.7553 0.4724 1.0415 0.055 Uiso 0.50 1 calc PR B -3
C34 C 0.6181(14) 0.5294(18) 0.9464(12) 0.040(3) Uani 0.50 1 d PDU B -3
H34 H 0.6838 0.5633 0.8928 0.040 Uiso 0.50 1 calc PR B -3

loop_
_atom_site_aniso_label
_atom_site_aniso_U_11
_atom_site_aniso_U_22
_atom_site_aniso_U_33
_atom_site_aniso_U_23
_atom_site_aniso_U_13
_atom_site_aniso_U_12
Al1 0.0200(8) 0.0335(8) 0.0260(8) -0.0112(6) -0.0021(6) 0.0011(6)
O1 0.0185(17) 0.043(2) 0.0319(19) -0.0205(16) -0.0038(14) 0.0076(14)
N1 0.0160(19) 0.028(2) 0.026(2) -0.0102(17) 0.0011(16) 0.0020(16)
N2 0.024(2) 0.026(2) 0.019(2) -0.0052(16) -0.0033(17) -0.0019(16)
N3 0.018(2) 0.029(2) 0.027(2) -0.0120(17) -0.0007(16) 0.0011(16)
N4 0.026(2) 0.030(2) 0.037(2) -0.0175(19) 0.0036(18) -0.0026(18)
C1 0.018(2) 0.033(3) 0.025(3) -0.011(2) 0.0021(19) -0.004(2)
C2 0.020(2) 0.025(2) 0.024(2) -0.007(2) -0.0026(19) 0.0002(19)
C3 0.018(2) 0.032(3) 0.028(3) -0.013(2) -0.003(2) -0.0011(19)
C4 0.015(2) 0.029(2) 0.031(3) -0.015(2) 0.000(2) -0.0046(19)
C5 0.023(2) 0.030(3) 0.025(3) -0.009(2) 0.003(2) 0.006(2)
C6 0.017(2) 0.029(2) 0.024(2) -0.009(2) -0.0013(19) 0.0035(19)
C7 0.024(3) 0.038(3) 0.026(3) -0.009(2) -0.001(2) 0.008(2)
C8 0.016(2) 0.056(3) 0.040(3) -0.013(3) -0.002(2) 0.009(2)
C9 0.031(3) 0.048(3) 0.046(3) -0.024(3) -0.009(3) 0.017(2)
C10 0.037(3) 0.046(3) 0.029(3) -0.010(2) -0.008(2) 0.018(2)
C11 0.025(3) 0.036(3) 0.035(3) -0.016(2) -0.007(2) 0.003(2)
C15 0.016(2) 0.027(2) 0.023(2) -0.0066(19) -0.0048(19) 0.0042(18)
C16 0.026(3) 0.026(2) 0.022(2) -0.006(2) 0.004(2) -0.002(2)
C17 0.020(2) 0.037(3) 0.030(3) -0.013(2) 0.007(2) -0.003(2)
C18 0.017(2) 0.023(2) 0.039(3) -0.009(2) 0.000(2) -0.0020(19)
C19 0.012(2) 0.061(4) 0.047(3) -0.020(3) 0.003(2) -0.001(2)
C20 0.037(3) 0.058(3) 0.026(3) -0.017(3) 0.003(2) 0.000(3)
C21 0.030(3) 0.033(3) 0.032(3) -0.014(2) 0.000(2) -0.005(2)
C22 0.037(3) 0.029(3) 0.028(3) -0.003(2) 0.001(2) 0.003(2)
C23 0.030(3) 0.040(3) 0.024(3) -0.009(2) 0.001(2) 0.003(2)
C24 0.031(3) 0.039(3) 0.032(3) -0.006(2) 0.008(2) 0.003(2)
C25 0.056(4) 0.035(3) 0.053(4) -0.023(3) 0.005(3) -0.002(3)
C26 0.031(3) 0.044(3) 0.032(3) -0.013(2) -0.004(2) 0.002(2)
C27 0.031(3) 0.038(3) 0.033(3) -0.008(2) -0.013(2) -0.001(2)
C12A 0.029(6) 0.065(8) 0.051(7) -0.035(7) -0.019(6) 0.019(6)
C13A 0.090(11) 0.055(8) 0.050(8) -0.027(7) -0.033(8) 0.026(8)
C14A 0.023(6) 0.091(10) 0.085(10) -0.072(9) -0.006(6) -0.015(6)
C12B 0.039(7) 0.118(12) 0.028(6) -0.037(8) -0.020(5) 0.012(7)
C13B 0.032(6) 0.070(9) 0.052(8) -0.041(7) -0.015(6) 0.016(6)
C14B 0.093(12) 0.044(7) 0.069(10) -0.015(7) -0.044(9) 0.003(7)
C28 0.150(14) 0.057(11) 0.069(7) -0.017(9) -0.065(9) 0.038(10)
C29 0.043(5) 0.023(5) 0.048(6) -0.006(5) -0.015(4) 0.001(5)
C30 0.025(4) 0.034(7) 0.074(7) -0.009(8) 0.002(4) 0.006(6)
C31 0.085(6) 0.033(6) 0.052(6) -0.008(6) 0.014(6) 0.005(7)
C32 0.107(8) 0.044(8) 0.048(7) -0.013(6) -0.038(6) 0.027(8)
C33 0.049(6) 0.038(7) 0.092(7) -0.032(6) -0.033(4) 0.002(5)
C34 0.031(4) 0.031(8) 0.059(7) -0.022(7) 0.007(5) -0.008(6)

loop_
_geom_bond_atom_site_label_1
_geom_bond_atom_site_label_2
_geom_bond_distance
_geom_bond_site_symmetry_2
_geom_bond_publ_flag
Al1 O1 1.748(3) . no
Al1 C27 1.962(5) . no
Al1 N2 1.968(4) . no
Al1 C26 1.973(5) . no
O1 C1 1.338(5) . no
N1 C18 1.367(6) . no
N1 N2 1.378(5) . no
N1 C15 1.468(6) . no
N2 C16 1.355(6) . no
N3 C23 1.375(6) . no
N3 N4 1.384(5) . no
N3 C15 1.467(5) . no
N4 C21 1.336(6) . no
C1 C6 1.414(6) . no
C1 C2 1.415(6) . no
C2 C3 1.401(6) . no
C2 C15 1.517(6) . no
C3 C4 1.395(6) . no
C3 H3 0.9300 . no
C4 C5 1.399(6) . no
C4 C11 1.534(6) . no
C5 C6 1.389(6) . no
C5 H5 0.9300 . no
C6 C7 1.550(6) . no
C7 C9 1.518(6) . no
C7 C8 1.530(7) . no
C7 C10 1.541(7) . no
C8 H8A 0.9557 . no
C8 H8B 0.9556 . no
C8 H8C 0.9541 . no
C9 H9A 0.9574 . no
C9 H9B 0.9557 . no
C9 H9C 0.9556 . no
C10 H10A 0.9541 . no
C10 H10B 0.9555 . no
C10 H10C 0.9575 . no
C11 C12A 1.477(11) . no
C11 C13B 1.490(12) . no
C11 C14A 1.522(11) . no
C11 C13A 1.522(14) . no
C11 C14B 1.547(13) . no
C11 C12B 1.558(13) . no
C15 H15 0.9800 . no
C16 C17 1.389(6) . no
C16 C20 1.478(7) . no
C17 C18 1.368(7) . no
C17 H17 0.9300 . no
C18 C19 1.488(7) . no
C19 H19A 0.9565 . no
C19 H19B 0.9560 . no
C19 H19C 0.9545 . no
C20 H20A 0.9555 . no
C20 H20B 0.9549 . no
C20 H20C 0.9575 . no
C21 C22 1.394(7) . no
C21 C25 1.517(7) . no
C22 C23 1.365(7) . no
C22 H22 0.9300 . no
C23 C24 1.503(7) . no
C24 H24A 0.9555 . no
C24 H24B 0.9573 . no
C24 H24C 0.9558 . no
C25 H25A 0.9548 . no
C25 H25B 0.9559 . no
C25 H25C 0.9577 . no
C26 H26A 0.9555 . no
C26 H26B 0.9575 . no
C26 H26C 0.9542 . no
C27 H27A 0.9545 . no
C27 H27B 0.9554 . no
C27 H27C 0.9562 . no
C12A H12A 0.9549 . no
C12A H12B 0.9565 . no
C12A H12C 0.9572 . no
C12A H12E 1.2526 . no
C12A H14F 1.2316 . no
C13A H13A 0.9545 . no
C13A H13B 0.9574 . no
C13A H13C 0.9545 . no
C13A H12D 1.5020 . no
C13A H12F 1.4531 . no
C13A H13F 1.1469 . no
C14A H14A 0.9543 . no
C14A H14B 0.9563 . no
C14A H14C 0.9549 . no
C14A H13D 1.1873 . no
C14A H14D 1.2483 . no
C12B H12C 1.3486 . no
C12B H13A 1.5411 . no
C12B H13B 1.3701 . no
C12B H12D 0.9551 . no
C12B H12E 0.9549 . no
C12B H12F 0.9569 . no
C13B H13C 1.3005 . no
C13B H14A 1.3625 . no
C13B H14C 1.5276 . no
C13B H13D 0.9556 . no
C13B H13E 0.9549 . no
C13B H13F 0.9569 . no
C14B H12B 1.1138 . no
C14B H14B 1.4052 . no
C14B H14D 0.9567 . no
C14B H14E 0.9554 . no
C14B H14F 0.9540 . no
C28 C29 1.479(17) . no
C28 H28A 0.9574 . no
C28 H28B 0.9559 . no
C28 H28C 0.9545 . no
C29 C34 1.380(12) . no
C29 C30 1.391(12) . no
C30 C31 1.375(13) . no
C30 H30 0.9300 . no
C31 C32 1.375(13) . no
C31 H31 0.9300 . no
C32 C33 1.365(13) . no
C32 H32 0.9300 . no
C33 C34 1.392(13) . no
C33 H33 0.9300 . no
C34 H34 0.9300 . no
